data_7719913
loop_
_publ_author_name
'Ying, Ting-Ting'
'Chen, Yan-Cong'
'Ruan, Ze-Yu'
'Ni, Zhao-Ping'
'Tong, Ming-Liang'

_publ_section_title
;
 Magnetic-dielectric switching with wide hysteresis in an Fe(II)
 spin-crossover compound.
;
_journal_name_full 'Dalton transactions (Cambridge, England : 2003)'
_journal_paper_doi 10.1039/d5dt02447a
_journal_year 2025
_chemical_formula_moiety 'C22 H18 Fe N10, 2(C2 F6 N O4 S2), H2 O, C11 H9 N5'
_chemical_formula_sum 'C37 H29 F12 Fe N17 O9 S4'
_chemical_formula_weight 1267.86
_space_group_crystal_system orthorhombic
_space_group_IT_number 19
_space_group_name_Hall 'P 2ac 2ab'
_space_group_name_H-M_alt 'P 21 21 21'
_atom_sites_solution_hydrogens mixed
_atom_sites_solution_primary iterative
_audit_creation_date 2025-02-13
_audit_creation_method
;
Olex2 1.2
(compiled 2018.05.29 svn.r3508 for OlexSys, GUI svn.r5506)
;
_audit_update_record
;
2025-04-22 deposited with the CCDC.	2025-11-13 downloaded from the CCDC.
;
_cell_angle_alpha 90
_cell_angle_beta 90
_cell_angle_gamma 90
_cell_formula_units_Z 4
_cell_length_a 9.0052(3)
_cell_length_b 22.0866(7)
_cell_length_c 25.7311(11)
_cell_measurement_reflns_used 6793
_cell_measurement_temperature 298.47(10)
_cell_measurement_theta_max 69.3330
_cell_measurement_theta_min 2.6410
_cell_volume 5117.8(3)
_computing_cell_refinement 'CrysAlisPro 1.171.43.142a (Rigaku OD, 2024)'
_computing_data_collection 'CrysAlisPro 1.171.43.142a (Rigaku OD, 2024)'
_computing_data_reduction 'CrysAlisPro 1.171.43.142a (Rigaku OD, 2024)'
_computing_molecular_graphics 'Olex2 (Dolomanov et al., 2009)'
_computing_publication_material 'Olex2 (Dolomanov et al., 2009)'
_computing_structure_refinement 'ShelXL (Sheldrick, 2015)'
_computing_structure_solution 'olex2.solve (Bourhis et al., 2015)'
_diffrn_ambient_environment air
_diffrn_ambient_temperature 298.47(10)
_diffrn_detector 'Hybrid Pixel Array Detector'
_diffrn_detector_area_resol_mean 10.0000
_diffrn_detector_type HyPix
_diffrn_measured_fraction_theta_full 1.000
_diffrn_measured_fraction_theta_max 1.000
_diffrn_measurement_details
;
List of Runs (angles in degrees, time in seconds):

  # Type    Start    End  Width  t~exp~   \w     \q     \k     \f   Frames
#--------------------------------------------------------------------------
  1  \w    -30.00  27.00   0.50    0.33    --  -55.56  19.00-120.00  114
  2  \w    -42.00 -16.00   0.50    0.33    --  -97.00  45.00-150.00   52
  3  \w    -74.00 -28.00   0.50    0.33    --  -97.00 135.00 -25.00   92
  4  \w    -27.00  16.00   0.50    0.33    --  -55.56  11.00 116.00   86
  5  \w     -9.00  17.00   0.50    0.08    --    0.00 -99.00 -30.00   52
  6  \w      9.00  45.00   0.50    0.08    --    0.00 -99.00  30.00   72
  7  \w     -2.00  25.00   0.50    0.08    --    0.00 -99.00   0.00   54
  8  \w     -4.00  44.00   0.50    0.08    --    0.00 -99.00 -90.00   96
  9  \w     56.00 117.00   0.50    0.33    --  111.12-135.00 -90.00  122
 10  \w     68.00  93.00   0.50    0.33    --  111.12-112.00-180.00   50
 11  \w     32.00  65.00   0.50    0.33    --  111.12-112.00-180.00   66
 12  \w     41.00  91.00   0.50    0.33    --  111.12 -95.00  90.00  100
 13  \w     48.00  97.00   0.50    0.33    --  111.12 -95.00 120.00   98
 14  \w    -32.00  24.00   0.50    0.33    --   55.56 -19.00-120.00  112
 15  \w     36.00  61.00   0.50    0.33    --  111.12 -61.00-150.00   50
 16  \w     36.00  62.00   0.50    0.33    --  111.12 -61.00 -60.00   52
 17  \w     38.00  63.00   0.50    0.33    --   55.56 -57.00-150.00   50
 18  \w    -20.00  15.00   0.50    0.33    --   55.56 -57.00-150.00   70
 19  \w     57.00 136.00   0.50    0.33    --   55.56 165.00  43.00  158
 20  \w     39.00  65.00   0.50    0.33    --  111.12 -61.00  30.00   52
 21  \w     40.00  68.00   0.50    0.33    --  111.12 -61.00 150.00   56
 22  \w     31.00  57.00   0.50    0.33    --  111.12  11.00 116.00   52
 23  \w     75.00 113.00   0.50    0.33    --  111.12  11.00 116.00   76
 24  \w    125.00 174.00   0.50    0.33    --  111.12  11.00 116.00   98
 25  \w    135.00 175.00   0.50    0.33    --  111.12  61.00-120.00   80
 26  \w     94.00 127.00   0.50    0.33    --  111.12  61.00-120.00   66
 27  \w   -174.00-148.00   0.50    0.33    --  -97.00-112.00-150.00   52
 28  \w   -138.00 -95.00   0.50    0.33    --  -97.00-112.00-150.00   86
 29  \w   -171.00-145.00   0.50    0.33    --  -97.00-117.00 167.00   52
 30  \w   -142.00-116.00   0.50    0.33    --  -97.00-117.00 167.00   52
 31  \w   -112.00 -87.00   0.50    0.33    --  -97.00-117.00 167.00   50
;
_diffrn_measurement_device 'four-circle diffractometer'
_diffrn_measurement_device_type 'ROD, Synergy Custom system, HyPix'
_diffrn_measurement_method '\w scans'
_diffrn_orient_matrix_type 'CrysAlisPro convention (1999,Acta A55,543-557)'
_diffrn_orient_matrix_UB_11 -0.0901752000
_diffrn_orient_matrix_UB_12 0.0094478000
_diffrn_orient_matrix_UB_13 -0.0502127000
_diffrn_orient_matrix_UB_21 0.1453714000
_diffrn_orient_matrix_UB_22 0.0053761000
_diffrn_orient_matrix_UB_23 -0.0312234000
_diffrn_orient_matrix_UB_31 -0.0010115000
_diffrn_orient_matrix_UB_32 -0.0689143000
_diffrn_orient_matrix_UB_33 -0.0093213000
_diffrn_radiation_monochromator mirror
_diffrn_radiation_probe x-ray
_diffrn_radiation_type CuK\a
_diffrn_radiation_wavelength 1.54184
_diffrn_reflns_av_R_equivalents 0.0454
_diffrn_reflns_av_unetI/netI 0.0471
_diffrn_reflns_Laue_measured_fraction_full 1.000
_diffrn_reflns_Laue_measured_fraction_max 1.000
_diffrn_reflns_limit_h_max 10
_diffrn_reflns_limit_h_min -10
_diffrn_reflns_limit_k_max 19
_diffrn_reflns_limit_k_min -26
_diffrn_reflns_limit_l_max 30
_diffrn_reflns_limit_l_min -30
_diffrn_reflns_number 26363
_diffrn_reflns_point_group_measured_fraction_full 1.000
_diffrn_reflns_point_group_measured_fraction_max 1.000
_diffrn_reflns_theta_full 66.592
_diffrn_reflns_theta_max 66.592
_diffrn_reflns_theta_min 2.637
_diffrn_source 'Rotating-anode X-ray tube'
_diffrn_source_type 'Rigaku (Cu) X-ray Source'
_exptl_absorpt_coefficient_mu 4.914
_exptl_absorpt_correction_T_max 1.00000
_exptl_absorpt_correction_T_min 0.41554
_exptl_absorpt_correction_type multi-scan
_exptl_absorpt_process_details
;
CrysAlisPro 1.171.43.142a (Rigaku Oxford Diffraction, 2024)
Empirical absorption correction using spherical harmonics,
implemented in SCALE3 ABSPACK scaling algorithm.
;
_exptl_crystal_colour yellow
_exptl_crystal_colour_primary yellow
_exptl_crystal_density_diffrn 1.645
_exptl_crystal_description plate
_exptl_crystal_F_000 2560
_exptl_crystal_size_max 0.13
_exptl_crystal_size_mid 0.12
_exptl_crystal_size_min 0.11
_refine_diff_density_max 0.656
_refine_diff_density_min -0.532
_refine_diff_density_rms 0.108
_refine_ls_abs_structure_details
;
 Refined as an inversion twin.
;
_refine_ls_abs_structure_Flack 0.042(16)
_refine_ls_extinction_method none
_refine_ls_goodness_of_fit_ref 0.972
_refine_ls_hydrogen_treatment constr
_refine_ls_matrix_type full
_refine_ls_number_parameters 757
_refine_ls_number_reflns 9031
_refine_ls_number_restraints 1869
_refine_ls_restrained_S_all 0.972
_refine_ls_R_factor_all 0.1469
_refine_ls_R_factor_gt 0.1191
_refine_ls_shift/su_max 0.042
_refine_ls_shift/su_mean 0.002
_refine_ls_structure_factor_coef Fsqd
_refine_ls_weighting_details 'w=1/[\s^2^(Fo^2^)+(0.2000P)^2^+15.0000P] where P=(Fo^2^+2Fc^2^)/3'
_refine_ls_weighting_scheme calc
_refine_ls_wR_factor_gt 0.3139
_refine_ls_wR_factor_ref 0.3394
_reflns_Friedel_coverage 0.787
_reflns_Friedel_fraction_full 1.000
_reflns_Friedel_fraction_max 1.000
_reflns_number_gt 6388
_reflns_number_total 9031
_reflns_threshold_expression 'I > 2\s(I)'
_cod_data_source_file d5dt02447a2.cif
_cod_data_source_block exp_3114_auto
_cod_database_code 7719913
_shelx_shelxl_version_number 2014/7
_chemical_oxdiff_formula CHONFeSN
_chemical_oxdiff_usercomment CHPO
_shelx_space_group_comment
;
The symmetry employed for this shelxl refinement is uniquely defined
by the following loop, which should always be used as a source of
symmetry information in preference to the above space-group names.
They are only intended as comments.
;
_shelx_estimated_absorpt_t_max 0.614
_shelx_estimated_absorpt_t_min 0.568
_diffrn_oxdiff_digest_frames
;
01761b86b8c630abbfcce5d26c84d405cb00041ae76
;
_reflns_odcompleteness_completeness 99.98
_reflns_odcompleteness_iscentric 1
_reflns_odcompleteness_theta 66.97
_olex2_refinement_description
;
1. Twinned data refinement
 Scales: 0.958(16)
 0.042(16)
2. Fixed Uiso
 At 1.2 times of:
  All C(H) groups, All N(H) groups
 At 1.5 times of:
  All O(H,H) groups
3. Restrained distances
 S3A-N17A = S4A-N17A
 1.69 with sigma of 0.02
 S2A-N16A = S1A-N16A
 1.69 with sigma of 0.02
 S3A-O5A = S3A-O6A = S4A-O7A = S4A-O8A
 1.43 with sigma of 0.001
 S4B-N17B = S3B-N17B
 1.69 with sigma of 0.02
 S4A-C37A = S3A-C36A
 1.76 with sigma of 0.02
 S2A-C35A = S1A-C34A
 1.76 with sigma of 0.01
 F3A-C34A = F1A-C34A = F2A-C34A = F6A-C35A = F4A-C35A = F5A-C35A
 1.39 with sigma of 0.02
 S3B-O5B = S3B-O6B = S4B-O7B = S4B-O8B
 1.43 with sigma of 0.01
 S1A-O1A = S1A-O2A = S2A-O4A = S2A-O3A
 1.43 with sigma of 0.01
 F10A-C37A = F11A-C37A = F12A-C37A = F7A-C36A = F8A-C36A = F9A-C36A
 1.39 with sigma of 0.02
 S2B-N16B = S1B-N16B
 1.69 with sigma of 0.02
 S4B-C37B = S3B-C36B
 1.76 with sigma of 0.02
 F9B-C36B = F8B-C36B = F7B-C36B = F10B-C37B = F12B-C37B = F11B-C37B
 1.39 with sigma of 0.02
 S2B-C35B = S1B-C34B
 1.76 with sigma of 0.02
 S1B-O1B = S1B-O2B = S2B-O4B = S2B-O3B
 1.43 with sigma of 0.02
 C20-C19 = C15-C14 = C9-C8 = C4-C3
 1.5 with sigma of 0.01
 F5B-C35B = F6B-C35B = F4B-C35B = F3B-C34B = F1B-C34B = F2B-C34B
 1.39 with sigma of 0.02
 C26-C25 = C31-C30 = C20-C19 = C15-C14 = C9-C8 = C4-C3
 1.5 with sigma of 0.01
 O7B-O5B
 2.6 with sigma of 0.01
 S4A-S3A
 2.76 with sigma of 0.04
 S1A-S2A
 2.76 with sigma of 0.04
 O7A-O8A = O6A-O5A
 2.55 with sigma of 0.04
 S4B-S3B
 2.76 with sigma of 0.01
 S3A-F9A = S3A-F8A = S3A-F7A = S4A-F11A = S4A-F12A = S4A-F10A
 2.581 with sigma of 0.04
 F12A-F10A = F12A-F11A = F11A-F10A = F9A-F7A = F9A-F8A = F8A-F7A
 2.27 with sigma of 0.04
 N16A-C35A = N16A-C34A
 2.818 with sigma of 0.04
 N17A-C37A = N17A-C36A
 2.818 with sigma of 0.04
 O7B-O8B = O6B-O5B
 2.55 with sigma of 0.04
 S2A-F6A = S2A-F4A = S2A-F5A = S1A-F3A = S1A-F2A = S1A-F1A
 2.581 with sigma of 0.04
 F6A-F4A = F5A-F4A = F6A-F5A = F3A-F1A = F3A-F2A = F2A-F1A
 2.27 with sigma of 0.04
 S4B-F10B = S4B-F12B = S4B-F11B = S3B-F9B = S3B-F8B = S3B-F7B
 2.581 with sigma of 0.04
 S1B-S2B
 2.76 with sigma of 0.04
 F8B-F7B = F9B-F8B = F9B-F7B = F12B-F10B = F12B-F11B = F11B-F10B
 2.27 with sigma of 0.04
 N17B-C36B = N17B-C37B
 2.818 with sigma of 0.04
 O6B-C36B = O5B-C36B = O7B-C37B = O8B-C37B
 2.52 with sigma of 0.04
 O5B-N17B = O6B-N17B = O7B-N17B = O8B-N17B
 2.65 with sigma of 0.04
 O4B-O3B = O1B-O2B
 2.55 with sigma of 0.04
 N16B-C34B = N16B-C35B
 2.818 with sigma of 0.04
 S2B-F5B = S2B-F6B = S2B-F4B = S1B-F3B = S1B-F1B = S1B-F2B
 2.581 with sigma of 0.04
 F3B-F1B = F2B-F1B = F3B-F2B = F6B-F4B = F6B-F5B = F5B-F4B
 2.27 with sigma of 0.04
 O5B-O6B = O7B-O8B
 2.55 with sigma of 0.04
 O5A-N17A \\sim O6A-N17A
 with sigma of 0.01
 O7A-N17A \\sim O8A-N17A
 with sigma of 0.01
 O5A-C36A \\sim O6A-C36A
 with sigma of 0.01
 O7A-C37A \\sim O8A-C37A
 with sigma of 0.01
 O4A-O3A \\sim O1A-O2A
 with sigma of 0.01
 N16A-C35A \\sim N16A-C34A
 with sigma of 0.02
 N17A-C37A \\sim N17A-C36A
 with sigma of 0.02
 O1A-N16A \\sim O2A-N16A \\sim O4A-N16A \\sim O3A-N16A
 with sigma of 0.01
 O4A-C35A \\sim O3A-C35A \\sim O1A-C34A \\sim O2A-C34A
 with sigma of 0.01
 O7B-N17B \\sim O8B-N17B \\sim O6B-N17B \\sim O5B-N17B
 with sigma of 0.01
 S2A-O4A \\sim S2A-O3A \\sim S1A-O1A \\sim S1A-O2A
 with sigma of 0.01
 O8B-C37B \\sim O7B-C37B \\sim O6B-C36B \\sim O5B-C36B
 with sigma of 0.01
 S2A-F6A \\sim S2A-F4A \\sim S2A-F5A \\sim S1A-F3A \\sim S1A-F2A \\sim S1A-F1A
 with sigma of 0.02
 F6A-F4A \\sim F5A-F4A \\sim F6A-F5A \\sim F3A-F1A \\sim F3A-F2A \\sim F2A-F1A
 with sigma of 0.02
 S4B-F10B \\sim S4B-F12B \\sim S4B-F11B \\sim S3B-F9B \\sim S3B-F8B \\sim
S3B-F7B
 with sigma of 0.02
 F8B-F7B \\sim F9B-F8B \\sim F9B-F7B \\sim F12B-F10B \\sim F12B-F11B \\sim
F11B-F10B
 with sigma of 0.02
 N17B-C36B \\sim N17B-C37B
 with sigma of 0.02
 O6B-C36B \\sim O5B-C36B \\sim O7B-C37B \\sim O8B-C37B
 with sigma of 0.01
 O5B-N17B \\sim O6B-N17B \\sim O7B-N17B \\sim O8B-N17B
 with sigma of 0.01
 O4B-N16B \\sim O3B-N16B \\sim O1B-N16B \\sim O2B-N16B
 with sigma of 0.02
 O4B-C35B \\sim O3B-C35B \\sim O1B-C34B \\sim O2B-C34B
 with sigma of 0.01
 N16B-C34B \\sim N16B-C35B
 with sigma of 0.02
 S2B-F5B \\sim S2B-F6B \\sim S2B-F4B \\sim S1B-F3B \\sim S1B-F1B \\sim S1B-F2B
 with sigma of 0.02
 F3B-F1B \\sim F2B-F1B \\sim F3B-F2B \\sim F6B-F4B \\sim F6B-F5B \\sim F5B-F4B
 with sigma of 0.02
 S4A-O7A \\sim S4A-O8A
 with sigma of 0.02
4. Uiso/Uaniso restraints and constraints
S4A \\sim F10A \\sim C37A \\sim F11A \\sim F12A \\sim N17A \\sim O8A \\sim O7A
\\sim S3A \\sim C36A \\sim O6A \\sim O5A \\sim F7A \\sim F8A \\sim F9A \\sim
N17B \\sim S3B \\sim O5B \\sim O6B \\sim C36B \\sim S4B \\sim F7B \\sim F8B
\\sim F9B \\sim O7B \\sim O8B \\sim C37B \\sim F10B \\sim F11B \\sim F12B:
within 2A with sigma of 0.04 and sigma for terminal atoms of 0.08
S2A \\sim F1A \\sim C34A \\sim F2A \\sim F3A \\sim S1A \\sim N16A \\sim O1A
\\sim O2A \\sim C35A \\sim O4A \\sim O3A \\sim F4A \\sim F5A \\sim F6A \\sim
S2B \\sim S1B \\sim O1B \\sim O2B \\sim N16B \\sim C34B \\sim F1B \\sim F2B
\\sim F3B \\sim O3B \\sim O4B \\sim C35B \\sim F4B \\sim F5B \\sim F6B: within
2A with sigma of 0.04 and sigma for terminal atoms of 0.08
N13 \\sim C26 \\sim C27 \\sim C28 \\sim C29 \\sim C30: within 2A with sigma of
0.01 and sigma for terminal atoms of 0.02
N8 \\sim C16 \\sim C17 \\sim C18 \\sim C19 \\sim C15: within 2A with sigma of
0.01 and sigma for terminal atoms of 0.02
N9 \\sim C20 \\sim C21 \\sim C22 \\sim N10: within 2A with sigma of 0.01 and
sigma for terminal atoms of 0.02
N6 \\sim C12 \\sim C13 \\sim C14 \\sim N7: within 2A with sigma of 0.01 and
sigma for terminal atoms of 0.02
Uanis(N13) \\sim Ueq, Uanis(C26) \\sim Ueq, Uanis(C27) \\sim Ueq, Uanis(C28)
\\sim Ueq, Uanis(C29) \\sim Ueq, Uanis(C30) \\sim Ueq: with sigma of 0.1 and
sigma for terminal atoms of 0.2
Uanis(S3A) = Uanis(S3B)
Uanis(S4A) = Uanis(S4B)
Uanis(F10B) = Uanis(F11B) = Uanis(F12B) = Uanis(C37B) = Uanis(F10A) =
Uanis(F11A) = Uanis(F12A) = Uanis(C37A)
Uanis(S1B) = Uanis(S1A)
Uanis(S2B) = Uanis(S2A)
Uanis(F4B) = Uanis(F5B) = Uanis(F6B) = Uanis(C35B) = Uanis(F4A) = Uanis(F5A) =
Uanis(C35A) = Uanis(F6A)
Uanis(F1B) = Uanis(F2B) = Uanis(F3B) = Uanis(C34B) = Uanis(F1A) = Uanis(F2A) =
Uanis(F3A) = Uanis(C34A)
5. Rigid body (RIGU) restrains
 S1A, F1A, C34A, F2A, F3A, N16A, O1A, O2A, S2A, C35A, O4A, O3A, F4A, F5A, F6A
 with sigma for 1-2 distances of 0.01 and sigma for 1-3 distances of 0.02
 S3A, F10A, C37A, F11A, F12A, S4A, N17A, O8A, O7A, C36A, O6A, O5A, F7A, F8A, F9A
 with sigma for 1-2 distances of 0.01 and sigma for 1-3 distances of 0.02
 S3B, O5B, O6B, N17B, C36B, S4B, F7B, F8B, F9B, O7B, O8B, C37B, F10B, F11B, F12B
 with sigma for 1-2 distances of 0.01 and sigma for 1-3 distances of 0.02
 C34B, S1B, O1B, O2B, N16B, S2B, F1B, F2B, F3B, O3B, O4B, C35B, F4B, F5B, F6B
 with sigma for 1-2 distances of 0.01 and sigma for 1-3 distances of 0.02
6. Others
 Sof(S3B)=Sof(S4B)=Sof(F7B)=Sof(F8B)=Sof(F9B)=Sof(F10B)=Sof(F11B)=Sof(F12B)=
 Sof(O5B)=Sof(O6B)=Sof(O7B)=Sof(O8B)=Sof(N17B)=Sof(C36B)=Sof(C37B)=1-FVAR(1)
 Sof(F10A)=Sof(F11A)=Sof(F12A)=Sof(C37A)=Sof(F7A)=Sof(F8A)=Sof(F9A)=Sof(C36A)=
 Sof(S3A)=Sof(N17A)=Sof(S4A)=Sof(O8A)=Sof(O7A)=Sof(O6A)=Sof(O5A)=FVAR(1)
 Sof(S1B)=Sof(S2B)=Sof(F1B)=Sof(F2B)=Sof(F3B)=Sof(F4B)=Sof(F5B)=Sof(F6B)=
 Sof(O1B)=Sof(O2B)=Sof(O3B)=Sof(O4B)=Sof(N16B)=Sof(C34B)=Sof(C35B)=1-FVAR(2)
 Sof(F1A)=Sof(F2A)=Sof(F3A)=Sof(C34A)=Sof(F4A)=Sof(F5A)=Sof(C35A)=Sof(F6A)=
 Sof(O4A)=Sof(S2A)=Sof(O3A)=Sof(N16A)=Sof(S1A)=Sof(O1A)=Sof(O2A)=FVAR(2)
7.a Free rotating group:
 O9(H9A,H9B)
7.b Aromatic/amide H refined with riding coordinates:
 N1(H1), C2(H2), C1(H1A), C7(H7), C6(H6), C5(H5), N5(H5A), C11(H11), C10(H10),
 N6(H6A), C12(H12), C13(H13), C16(H16), C17(H17), C18(H18), C21(H21), C22(H22),
 N10(H10A), N11(H11A), C23(H23), C24(H24), C27(H27), C28(H28), C29(H29),
 N14(H14), C32(H32), C33(H33)
7.c Fitted pentagon refined as free rotating group:
 N1(N2,C3,C2,C1), N5(C11,C10,C9,N4), N6(C12,C13,C14,N7), N9(C20,C21,C22,N10),
 N11(C23,C24,C25,N12), N14(C31,C32,C33,N15)
7.d Fitted hexagon refined as free rotating group:
 N3(C8,C7,C6,C5,C4), N8(C15,C16,C17,C18,C19), N13(C26,C27,C28,C29,C30)
;
_olex2_submission_special_instructions 'No special instructions were received'
_oxdiff_exptl_absorpt_empirical_details
;
Empirical correction (ABSPACK) includes:
- Absorption correction using spherical harmonics
- Frame scaling
;
_oxdiff_exptl_absorpt_empirical_full_max 2.610
_oxdiff_exptl_absorpt_empirical_full_min 0.520

loop_
_space_group_symop_operation_xyz
'x, y, z'
'-x+1/2, -y, z+1/2'
'-x, y+1/2, -z+1/2'
'x+1/2, -y+1/2, -z'

loop_
_atom_site_label
_atom_site_type_symbol
_atom_site_fract_x
_atom_site_fract_y
_atom_site_fract_z
_atom_site_U_iso_or_equiv
_atom_site_adp_type
_atom_site_occupancy
_atom_site_site_symmetry_order
_atom_site_calc_flag
_atom_site_refinement_flags_posn
_atom_site_refinement_flags_adp
_atom_site_refinement_flags_occupancy
_atom_site_disorder_assembly
_atom_site_disorder_group
Fe1 Fe 0.1323(2) 0.51671(8) 0.44971(7) 0.0539(5) Uani 1 1 d . . . . .
N1 N -0.1544(9) 0.4443(2) 0.5047(4) 0.072(3) Uani 1 1 d . . . . .
H1 H -0.1204 0.4079 0.5044 0.086 Uiso 1 1 calc R . . . .
N2 N -0.0794(7) 0.4966(3) 0.4863(3) 0.057(2) Uani 1 1 d G . . . .
C3 C -0.1740(9) 0.5473(2) 0.4939(4) 0.061(3) Uani 1 1 d DG . . . .
C2 C -0.3076(8) 0.5263(4) 0.5171(4) 0.085(5) Uani 1 1 d G . . . .
H2 H -0.3887 0.5500 0.5263 0.103 Uiso 1 1 calc R . . . .
C1 C -0.2954(9) 0.4626(4) 0.5237(4) 0.083(4) Uani 1 1 d G . . . .
H1A H -0.3672 0.4374 0.5381 0.100 Uiso 1 1 calc R . . . .
N3 N 0.0307(8) 0.6019(2) 0.4624(3) 0.064(3) Uani 1 1 d . . . . .
C8 C 0.1050(7) 0.6547(3) 0.4489(4) 0.071(3) Uani 1 1 d DG . . . .
C7 C 0.0342(11) 0.7104(3) 0.4536(5) 0.102(6) Uani 1 1 d G . . . .
H7 H 0.0839 0.7457 0.4445 0.122 Uiso 1 1 calc R . . . .
C6 C -0.1108(11) 0.7132(3) 0.4719(5) 0.106(6) Uani 1 1 d G . . . .
H6 H -0.1582 0.7504 0.4751 0.127 Uiso 1 1 calc R . . . .
C5 C -0.1851(8) 0.6603(4) 0.4855(4) 0.073(4) Uani 1 1 d G . . . .
H5 H -0.2822 0.6622 0.4977 0.088 Uiso 1 1 calc R . . . .
C4 C -0.1143(8) 0.6046(3) 0.4807(3) 0.065(3) Uani 1 1 d DG . . . .
N5 N 0.4479(9) 0.5819(4) 0.4095(4) 0.083(4) Uani 1 1 d . . . . .
H5A H 0.5010 0.5502 0.4041 0.100 Uiso 1 1 calc R . . . .
C11 C 0.4915(9) 0.6426(5) 0.3998(5) 0.102(6) Uani 1 1 d G . . . .
H11 H 0.5825 0.6551 0.3864 0.122 Uiso 1 1 calc R . . . .
C10 C 0.3718(12) 0.6811(3) 0.4140(5) 0.100(5) Uani 1 1 d G . . . .
H10 H 0.3706 0.7231 0.4116 0.121 Uiso 1 1 calc R . . . .
C9 C 0.2541(9) 0.6441(4) 0.4325(4) 0.068(4) Uani 1 1 d DG . . . .
N4 N 0.3012(8) 0.5828(3) 0.4298(3) 0.062(3) Uani 1 1 d G . . . .
N6 N 0.2645(12) 0.4883(4) 0.5675(3) 0.093(3) Uani 1 1 d . U . . .
H6A H 0.2328 0.5202 0.5831 0.112 Uiso 1 1 calc R . . . .
C12 C 0.3396(14) 0.4389(5) 0.5911(3) 0.099(4) Uani 1 1 d G U . . .
H12 H 0.3632 0.4354 0.6262 0.119 Uiso 1 1 calc R . . . .
C13 C 0.3723(12) 0.3958(4) 0.5518(4) 0.092(4) Uani 1 1 d G U . . .
H13 H 0.4211 0.3591 0.5566 0.111 Uiso 1 1 calc R . . . .
C14 C 0.3174(12) 0.4185(4) 0.5039(3) 0.075(3) Uani 1 1 d DG U . . .
N7 N 0.2508(10) 0.4757(4) 0.5136(3) 0.075(3) Uani 1 1 d G U . . .
N8 N 0.2280(8) 0.4367(3) 0.4183(3) 0.067(3) Uani 1 1 d . U . . .
C15 C 0.3099(10) 0.3993(4) 0.4510(3) 0.072(3) Uani 1 1 d DG U . . .
C16 C 0.3823(10) 0.3489(4) 0.4309(4) 0.093(4) Uani 1 1 d G U . . .
H16 H 0.4370 0.3238 0.4527 0.112 Uiso 1 1 calc R . . . .
C17 C 0.3727(11) 0.3359(4) 0.3781(4) 0.101(4) Uani 1 1 d G U . . .
H17 H 0.4211 0.3021 0.3647 0.121 Uiso 1 1 calc R . . . .
C18 C 0.2908(12) 0.3733(4) 0.3455(3) 0.090(4) Uani 1 1 d G U . . .
H18 H 0.2844 0.3646 0.3102 0.107 Uiso 1 1 calc R . . . .
C19 C 0.2185(9) 0.4237(4) 0.3656(3) 0.076(3) Uani 1 1 d DG U . . .
N9 N 0.0624(11) 0.5131(5) 0.3687(3) 0.079(3) Uani 1 1 d . U . . .
C20 C 0.1263(11) 0.4659(4) 0.3386(4) 0.080(3) Uani 1 1 d DG U . . .
C21 C 0.0902(14) 0.4765(5) 0.2856(3) 0.100(4) Uani 1 1 d G U . . .
H21 H 0.1181 0.4525 0.2576 0.120 Uiso 1 1 calc R . . . .
C22 C 0.0039(14) 0.5302(6) 0.2830(3) 0.101(4) Uani 1 1 d G U . . .
H22 H -0.0346 0.5476 0.2530 0.121 Uiso 1 1 calc R . . . .
N10 N -0.0133(11) 0.5528(4) 0.3343(4) 0.095(4) Uani 1 1 d G U . . .
H10A H -0.0611 0.5850 0.3431 0.114 Uiso 1 1 calc R . . . .
S1B S 0.705(3) 0.6159(13) 0.1729(11) 0.121(2) Uani 0.317(10) 1 d D U P A 4
S2B S 0.435(3) 0.6801(11) 0.2064(9) 0.128(3) Uani 0.317(10) 1 d D U P A 4
F1B F 0.776(5) 0.5018(15) 0.1748(18) 0.168(4) Uani 0.317(10) 1 d D U P A 4
F2B F 0.599(6) 0.5277(18) 0.1175(12) 0.168(4) Uani 0.317(10) 1 d D U P A 4
F3B F 0.545(5) 0.5239(18) 0.2025(15) 0.168(4) Uani 0.317(10) 1 d D U P A 4
F4B F 0.305(6) 0.5760(15) 0.216(2) 0.204(6) Uani 0.317(10) 1 d D U P A 4
F5B F 0.170(3) 0.657(2) 0.241(2) 0.204(6) Uani 0.317(10) 1 d D U P A 4
F6B F 0.356(6) 0.624(3) 0.2908(14) 0.204(6) Uani 0.317(10) 1 d D U P A 4
O1B O 0.695(5) 0.644(2) 0.1224(13) 0.133(16) Uani 0.317(10) 1 d D U P A 4
O2B O 0.862(4) 0.616(3) 0.192(2) 0.19(2) Uani 0.317(10) 1 d D U P A 4
O3B O 0.425(7) 0.7364(15) 0.236(2) 0.18(2) Uani 0.317(10) 1 d D U P A 4
O4B O 0.392(5) 0.679(2) 0.1537(11) 0.160(16) Uani 0.317(10) 1 d D U P A 4
N16B N 0.604(3) 0.651(2) 0.2156(14) 0.117(10) Uani 0.317(10) 1 d D U P A 4
C34B C 0.655(4) 0.5406(14) 0.1666(13) 0.168(4) Uani 0.317(10) 1 d D U P A 4
C35B C 0.308(4) 0.6300(17) 0.2401(15) 0.204(6) Uani 0.317(10) 1 d D U P A 4
S3B S 0.3852(18) 0.6615(10) 0.6750(6) 0.131(3) Uani 0.357(8) 1 d D U P B 2
S4B S 0.145(3) 0.6519(14) 0.6089(10) 0.147(3) Uani 0.357(8) 1 d D U P B 2
F7B F 0.639(4) 0.606(2) 0.6710(19) 0.20(2) Uani 0.357(8) 1 d D U P B 2
F8B F 0.537(5) 0.629(3) 0.5936(12) 0.184(19) Uani 0.357(8) 1 d D U P B 2
F9B F 0.638(4) 0.703(2) 0.643(2) 0.22(2) Uani 0.357(8) 1 d D U P B 2
F10B F 0.129(5) 0.672(3) 0.7085(12) 0.237(7) Uani 0.357(8) 1 d D U P B 2
F11B F -0.054(6) 0.614(2) 0.675(2) 0.237(7) Uani 0.357(8) 1 d D U P B 2
F12B F -0.050(6) 0.714(2) 0.659(2) 0.237(7) Uani 0.357(8) 1 d D U P B 2
O5B O 0.343(5) 0.6006(15) 0.6860(15) 0.24(2) Uani 0.357(8) 1 d D U P B 2
O6B O 0.426(5) 0.705(2) 0.7141(15) 0.21(2) Uani 0.357(8) 1 d D U P B 2
O7B O 0.165(4) 0.5879(14) 0.6079(15) 0.20(2) Uani 0.357(8) 1 d D U P B 2
O8B O 0.050(5) 0.680(2) 0.5705(15) 0.24(2) Uani 0.357(8) 1 d D U P B 2
N17B N 0.296(3) 0.6926(15) 0.6235(13) 0.162(12) Uani 0.357(8) 1 d D U P B 2
C36B C 0.564(3) 0.6491(18) 0.6450(14) 0.154(12) Uani 0.357(8) 1 d D U P B 2
C37B C 0.037(4) 0.6617(19) 0.6661(13) 0.237(7) Uani 0.357(8) 1 d D U P B 2
O9 O 0.820(2) 0.6546(11) 0.3387(9) 0.154(7) Uani 1 1 d . . . . .
H9A H 0.7368 0.6371 0.3354 0.231 Uiso 1 1 d G . . . .
H9B H 0.8079 0.6893 0.3252 0.231 Uiso 1 1 d G . . . .
N11 N 0.0383(12) 0.3164(5) 0.5644(3) 0.088(4) Uani 1 1 d . . . . .
H11A H 0.0185 0.3323 0.5942 0.106 Uiso 1 1 calc R . . . .
C23 C 0.1411(11) 0.2690(5) 0.5549(4) 0.098(5) Uani 1 1 d G . . . .
H23 H 0.1990 0.2496 0.5798 0.117 Uiso 1 1 calc R . . . .
C24 C 0.1402(11) 0.2564(4) 0.5008(5) 0.090(5) Uani 1 1 d G . . . .
H24 H 0.1973 0.2273 0.4840 0.108 Uiso 1 1 calc R . . . .
C25 C 0.0367(12) 0.2961(5) 0.4769(3) 0.085(5) Uani 1 1 d DG . . . .
N12 N -0.0263(9) 0.3332(4) 0.5162(4) 0.074(3) Uani 1 1 d G . . . .
N13 N -0.1102(10) 0.3471(4) 0.4122(3) 0.077(3) Uani 1 1 d . U . . .
C26 C -0.0125(11) 0.3007(4) 0.4249(3) 0.077(3) Uani 1 1 d DG U . . .
C27 C 0.0320(12) 0.2595(4) 0.3871(4) 0.093(4) Uani 1 1 d G U . . .
H27 H 0.0974 0.2285 0.3956 0.112 Uiso 1 1 calc R . . . .
C28 C -0.0212(14) 0.2648(5) 0.3366(4) 0.102(4) Uani 1 1 d G U . . .
H28 H 0.0086 0.2373 0.3113 0.123 Uiso 1 1 calc R . . . .
C29 C -0.1189(13) 0.3112(5) 0.3239(3) 0.098(4) Uani 1 1 d G U . . .
H29 H -0.1546 0.3147 0.2901 0.118 Uiso 1 1 calc R . . . .
C30 C -0.1635(10) 0.3524(4) 0.3617(4) 0.078(3) Uani 1 1 d DG U . . .
N14 N -0.2997(11) 0.4406(5) 0.3928(3) 0.084(4) Uani 1 1 d . . . . .
H14 H -0.2690 0.4374 0.4244 0.101 Uiso 1 1 calc R . . . .
C31 C -0.2598(11) 0.4022(4) 0.3508(4) 0.077(4) Uani 1 1 d DG . . . .
C32 C -0.3346(15) 0.4231(6) 0.3057(3) 0.122(8) Uani 1 1 d G . . . .
H32 H -0.3283 0.4062 0.2727 0.147 Uiso 1 1 calc R . . . .
C33 C -0.4206(13) 0.4744(6) 0.3198(4) 0.109(6) Uani 1 1 d G . . . .
H33 H -0.4806 0.4970 0.2976 0.131 Uiso 1 1 calc R . . . .
N15 N -0.3990(11) 0.4852(4) 0.3737(4) 0.088(4) Uani 1 1 d G . . . .
F1A F 0.797(3) 0.5102(8) 0.1462(8) 0.168(4) Uani 0.683(10) 1 d D U P A 3
F2A F 0.558(2) 0.5317(10) 0.1347(7) 0.168(4) Uani 0.683(10) 1 d D U P A 3
F3A F 0.653(3) 0.5220(9) 0.2146(6) 0.168(4) Uani 0.683(10) 1 d D U P A 3
C34A C 0.676(3) 0.5414(8) 0.1656(8) 0.168(4) Uani 0.683(10) 1 d D U P A 3
F4A F 0.378(3) 0.5904(9) 0.2572(11) 0.204(6) Uani 0.683(10) 1 d D U P A 3
F5A F 0.256(2) 0.6364(12) 0.1943(9) 0.204(6) Uani 0.683(10) 1 d D U P A 3
C35A C 0.343(2) 0.6445(10) 0.2382(10) 0.204(6) Uani 0.683(10) 1 d D U P A 3
F6A F 0.263(3) 0.6779(12) 0.2736(10) 0.204(6) Uani 0.683(10) 1 d D U P A 3
F10A F 0.111(4) 0.5944(16) 0.6873(12) 0.237(7) Uani 0.643(8) 1 d D U P B 1
F11A F -0.094(3) 0.6217(19) 0.6264(13) 0.237(7) Uani 0.643(8) 1 d D U P B 1
F12A F -0.020(4) 0.6789(17) 0.6880(13) 0.237(7) Uani 0.643(8) 1 d D U P B 1
C37A C 0.035(3) 0.6344(14) 0.6562(13) 0.237(7) Uani 0.643(8) 1 d D U P B 1
F7A F 0.643(3) 0.6307(15) 0.6973(10) 0.170(11) Uani 0.643(8) 1 d D U P B 1
F8A F 0.567(4) 0.7219(12) 0.6708(11) 0.190(11) Uani 0.643(8) 1 d D U P B 1
F9A F 0.416(3) 0.6609(15) 0.7228(7) 0.173(10) Uani 0.643(8) 1 d D U P B 1
C36A C 0.528(3) 0.6628(13) 0.6836(9) 0.142(9) Uani 0.643(8) 1 d D U P B 1
O4A O 0.435(3) 0.7434(8) 0.2040(9) 0.151(10) Uani 0.683(10) 1 d D U P A 3
S2A S 0.5018(12) 0.6873(5) 0.2203(4) 0.128(3) Uani 0.683(10) 1 d D U P A 3
O3A O 0.597(3) 0.6802(16) 0.2643(6) 0.220(16) Uani 0.683(10) 1 d D U P A 3
N16A N 0.560(2) 0.6508(10) 0.1709(6) 0.111(6) Uani 0.683(10) 1 d D U P A 3
S1A S 0.7192(16) 0.6193(6) 0.1666(5) 0.121(2) Uani 0.683(10) 1 d D U P A 3
O1A O 0.780(3) 0.6286(10) 0.1157(7) 0.137(9) Uani 0.683(10) 1 d D U P A 3
O2A O 0.800(3) 0.6255(13) 0.2146(9) 0.188(13) Uani 0.683(10) 1 d D U P A 3
S3A S 0.4413(11) 0.6327(5) 0.6249(4) 0.131(3) Uani 0.643(8) 1 d D U P B 1
N17A N 0.298(2) 0.6774(10) 0.6259(11) 0.148(9) Uani 0.643(8) 1 d D U P B 1
S4A S 0.1480(17) 0.6588(6) 0.6053(6) 0.147(3) Uani 0.643(8) 1 d D U P B 1
O8A O 0.070(4) 0.7118(9) 0.5886(11) 0.206(15) Uani 0.643(8) 1 d D U P B 1
O7A O 0.161(3) 0.6045(9) 0.5754(8) 0.170(12) Uani 0.643(8) 1 d D U P B 1
O6A O 0.402(3) 0.5727(6) 0.6405(10) 0.136(9) Uani 0.643(8) 1 d D U P B 1
O5A O 0.545(3) 0.6499(13) 0.5853(9) 0.184(15) Uani 0.643(8) 1 d D U P B 1

loop_
_atom_site_aniso_label
_atom_site_aniso_U_11
_atom_site_aniso_U_22
_atom_site_aniso_U_33
_atom_site_aniso_U_23
_atom_site_aniso_U_13
_atom_site_aniso_U_12
Fe1 0.0510(9) 0.0498(8) 0.0609(10) 0.0028(9) 0.0002(9) 0.0071(8)
N1 0.065(7) 0.083(7) 0.068(7) 0.006(6) 0.000(6) 0.006(6)
N2 0.047(5) 0.057(6) 0.067(6) 0.005(5) -0.006(5) 0.010(4)
C3 0.051(7) 0.065(7) 0.067(8) -0.002(6) -0.002(6) 0.005(6)
C2 0.055(8) 0.101(12) 0.101(11) 0.021(9) 0.015(8) 0.020(8)
C1 0.071(9) 0.090(10) 0.088(11) 0.012(8) 0.010(8) 0.013(8)
N3 0.084(8) 0.047(5) 0.061(7) 0.000(4) -0.008(6) 0.004(5)
C8 0.083(10) 0.061(7) 0.069(8) 0.007(7) -0.008(8) -0.009(6)
C7 0.156(18) 0.048(7) 0.101(12) 0.000(8) -0.020(13) 0.013(9)
C6 0.119(16) 0.070(9) 0.128(15) 0.003(9) 0.030(13) 0.035(11)
C5 0.066(8) 0.065(8) 0.088(10) -0.006(7) 0.005(7) 0.029(7)
C4 0.063(8) 0.076(8) 0.057(7) -0.003(6) -0.001(6) 0.023(7)
N5 0.076(8) 0.094(9) 0.080(8) 0.021(7) 0.002(7) -0.019(7)
C11 0.083(12) 0.104(13) 0.117(15) 0.026(11) -0.018(11) -0.034(11)
C10 0.122(15) 0.070(9) 0.110(13) 0.025(9) -0.005(12) -0.021(11)
C9 0.069(9) 0.056(7) 0.079(9) 0.007(6) -0.010(7) -0.014(6)
N4 0.050(6) 0.067(6) 0.069(7) 0.007(5) -0.006(5) -0.004(5)
N6 0.085(7) 0.118(8) 0.077(7) 0.020(6) 0.001(6) -0.007(7)
C12 0.080(8) 0.117(9) 0.099(9) 0.035(7) -0.012(7) -0.003(8)
C13 0.074(7) 0.095(8) 0.108(9) 0.045(7) -0.007(8) -0.006(7)
C14 0.052(6) 0.084(7) 0.088(8) 0.032(6) 0.001(6) -0.008(6)
N7 0.071(6) 0.087(6) 0.067(6) 0.017(6) -0.001(5) -0.005(6)
N8 0.050(5) 0.059(5) 0.090(7) -0.005(5) 0.007(5) -0.012(4)
C15 0.047(6) 0.053(5) 0.114(8) 0.008(6) 0.007(6) 0.001(5)
C16 0.069(7) 0.070(7) 0.141(10) 0.009(7) 0.021(8) 0.010(6)
C17 0.077(8) 0.081(8) 0.143(10) -0.019(8) 0.027(8) 0.007(7)
C18 0.070(8) 0.079(7) 0.119(9) -0.022(7) 0.030(7) -0.014(6)
C19 0.052(6) 0.080(7) 0.097(8) -0.007(7) 0.021(6) -0.019(6)
N9 0.071(6) 0.095(7) 0.072(6) 0.011(6) -0.010(5) -0.013(6)
C20 0.071(7) 0.106(8) 0.062(6) 0.007(6) -0.001(6) -0.022(7)
C21 0.101(9) 0.138(10) 0.061(7) 0.000(8) -0.001(7) -0.021(8)
C22 0.095(9) 0.134(10) 0.073(7) 0.016(8) -0.011(7) -0.015(8)
N10 0.089(7) 0.115(8) 0.080(7) 0.026(6) -0.016(6) -0.016(7)
S1B 0.118(5) 0.127(4) 0.120(5) 0.003(4) -0.025(4) 0.007(4)
S2B 0.138(9) 0.134(6) 0.113(6) -0.014(5) -0.008(6) -0.011(6)
F1B 0.234(12) 0.141(7) 0.130(8) 0.036(6) 0.027(8) -0.004(8)
F2B 0.234(12) 0.141(7) 0.130(8) 0.036(6) 0.027(8) -0.004(8)
F3B 0.234(12) 0.141(7) 0.130(8) 0.036(6) 0.027(8) -0.004(8)
F4B 0.210(12) 0.193(11) 0.210(13) 0.005(10) 0.038(10) -0.008(10)
F5B 0.210(12) 0.193(11) 0.210(13) 0.005(10) 0.038(10) -0.008(10)
F6B 0.210(12) 0.193(11) 0.210(13) 0.005(10) 0.038(10) -0.008(10)
O1B 0.09(3) 0.17(4) 0.14(3) 0.04(3) -0.04(2) -0.05(3)
O2B 0.13(3) 0.22(5) 0.20(5) -0.03(4) -0.05(3) 0.02(3)
O3B 0.22(5) 0.14(3) 0.17(4) -0.07(3) 0.00(4) -0.03(3)
O4B 0.20(4) 0.16(3) 0.12(2) -0.04(2) -0.01(2) 0.03(3)
N16B 0.147(19) 0.12(2) 0.080(17) 0.011(17) -0.039(16) -0.005(17)
C34B 0.234(12) 0.141(7) 0.130(8) 0.036(6) 0.027(8) -0.004(8)
C35B 0.210(12) 0.193(11) 0.210(13) 0.005(10) 0.038(10) -0.008(10)
S3B 0.114(5) 0.183(8) 0.095(5) 0.015(5) 0.000(4) 0.019(6)
S4B 0.127(5) 0.193(7) 0.122(5) -0.033(5) -0.023(4) 0.049(5)
F7B 0.18(4) 0.24(4) 0.18(4) 0.02(3) -0.06(3) 0.05(3)
F8B 0.23(4) 0.17(4) 0.16(3) 0.02(3) 0.01(3) 0.01(3)
F9B 0.19(4) 0.24(3) 0.24(5) 0.03(3) -0.02(4) -0.03(3)
F10B 0.218(12) 0.305(14) 0.190(12) -0.037(11) 0.039(11) 0.001(13)
F11B 0.218(12) 0.305(14) 0.190(12) -0.037(11) 0.039(11) 0.001(13)
F12B 0.218(12) 0.305(14) 0.190(12) -0.037(11) 0.039(11) 0.001(13)
O5B 0.25(5) 0.25(3) 0.22(5) 0.01(3) 0.00(4) -0.03(3)
O6B 0.23(4) 0.21(4) 0.20(4) -0.01(3) 0.01(3) 0.00(4)
O7B 0.23(5) 0.21(3) 0.17(4) 0.01(3) 0.11(4) 0.07(3)
O8B 0.28(4) 0.26(5) 0.19(4) -0.01(4) -0.07(3) 0.12(4)
N17B 0.14(2) 0.21(2) 0.14(2) 0.01(2) -0.023(18) 0.031(19)
C36B 0.12(2) 0.20(2) 0.14(2) 0.01(2) -0.018(19) 0.015(19)
C37B 0.218(12) 0.305(14) 0.190(12) -0.037(11) 0.039(11) 0.001(13)
O9 0.129(14) 0.20(2) 0.134(14) 0.020(14) -0.023(12) 0.009(13)
N11 0.070(8) 0.090(9) 0.105(10) 0.019(7) 0.000(7) 0.024(7)
C23 0.075(10) 0.077(9) 0.141(17) 0.024(11) -0.009(12) -0.010(8)
C24 0.061(9) 0.055(7) 0.153(16) 0.034(9) 0.028(10) 0.015(7)
C25 0.064(9) 0.074(9) 0.116(13) 0.004(9) 0.015(9) -0.023(8)
N12 0.064(7) 0.068(7) 0.090(8) 0.006(6) 0.003(6) -0.005(6)
N13 0.072(6) 0.070(6) 0.089(7) 0.006(5) 0.028(6) -0.010(5)
C26 0.068(7) 0.065(6) 0.097(8) 0.005(6) 0.027(7) 0.007(6)
C27 0.091(8) 0.080(8) 0.108(9) -0.006(7) 0.026(8) -0.001(7)
C28 0.110(9) 0.099(9) 0.098(9) -0.022(8) 0.023(8) 0.005(8)
C29 0.101(9) 0.105(8) 0.089(8) -0.014(7) 0.024(8) -0.009(8)
C30 0.070(7) 0.080(7) 0.085(7) -0.003(6) 0.025(6) -0.011(6)
N14 0.085(9) 0.088(8) 0.081(8) 0.010(7) 0.002(7) 0.016(7)
C31 0.052(8) 0.096(10) 0.084(10) 0.022(8) 0.014(7) -0.008(7)
C32 0.079(12) 0.20(2) 0.086(12) 0.045(14) 0.001(10) 0.026(15)
C33 0.087(12) 0.145(18) 0.095(14) 0.015(13) 0.017(10) 0.007(13)
N15 0.073(8) 0.102(9) 0.087(9) 0.016(8) 0.000(7) 0.014(8)
F1A 0.234(12) 0.141(7) 0.130(8) 0.036(6) 0.027(8) -0.004(8)
F2A 0.234(12) 0.141(7) 0.130(8) 0.036(6) 0.027(8) -0.004(8)
F3A 0.234(12) 0.141(7) 0.130(8) 0.036(6) 0.027(8) -0.004(8)
C34A 0.234(12) 0.141(7) 0.130(8) 0.036(6) 0.027(8) -0.004(8)
F4A 0.210(12) 0.193(11) 0.210(13) 0.005(10) 0.038(10) -0.008(10)
F5A 0.210(12) 0.193(11) 0.210(13) 0.005(10) 0.038(10) -0.008(10)
C35A 0.210(12) 0.193(11) 0.210(13) 0.005(10) 0.038(10) -0.008(10)
F6A 0.210(12) 0.193(11) 0.210(13) 0.005(10) 0.038(10) -0.008(10)
F10A 0.218(12) 0.305(14) 0.190(12) -0.037(11) 0.039(11) 0.001(13)
F11A 0.218(12) 0.305(14) 0.190(12) -0.037(11) 0.039(11) 0.001(13)
F12A 0.218(12) 0.305(14) 0.190(12) -0.037(11) 0.039(11) 0.001(13)
C37A 0.218(12) 0.305(14) 0.190(12) -0.037(11) 0.039(11) 0.001(13)
F7A 0.152(19) 0.24(3) 0.123(18) -0.005(17) -0.044(15) 0.055(19)
F8A 0.21(3) 0.20(2) 0.16(2) -0.040(17) 0.00(2) -0.06(2)
F9A 0.20(2) 0.24(3) 0.084(12) 0.005(15) -0.034(13) 0.00(2)
C36A 0.118(18) 0.19(2) 0.117(18) 0.008(17) -0.010(15) 0.005(16)
O4A 0.19(2) 0.119(15) 0.14(2) 0.013(14) 0.043(19) 0.046(16)
S2A 0.138(9) 0.134(6) 0.113(6) -0.014(5) -0.008(6) -0.011(6)
O3A 0.22(3) 0.35(4) 0.091(15) -0.06(2) -0.027(18) 0.03(3)
N16A 0.126(14) 0.120(14) 0.086(12) -0.005(11) -0.008(11) 0.002(12)
S1A 0.118(5) 0.127(4) 0.120(5) 0.003(4) -0.025(4) 0.007(4)
O1A 0.16(2) 0.123(17) 0.131(16) -0.010(13) 0.044(16) -0.022(17)
O2A 0.19(3) 0.21(3) 0.16(2) -0.086(18) -0.07(2) 0.10(2)
S3A 0.114(5) 0.183(8) 0.095(5) 0.015(5) 0.000(4) 0.019(6)
N17A 0.126(15) 0.185(19) 0.134(17) 0.045(16) -0.037(14) 0.029(14)
S4A 0.127(5) 0.193(7) 0.122(5) -0.033(5) -0.023(4) 0.049(5)
O8A 0.25(3) 0.18(2) 0.18(3) -0.075(18) -0.13(2) 0.13(2)
O7A 0.22(3) 0.20(2) 0.089(15) -0.069(15) -0.084(17) 0.109(19)
O6A 0.18(2) 0.075(11) 0.16(2) 0.023(12) -0.059(18) -0.002(13)
O5A 0.22(3) 0.13(2) 0.19(2) 0.032(18) 0.13(2) 0.068(19)

loop_
_atom_type_symbol
_atom_type_description
_atom_type_scat_dispersion_real
_atom_type_scat_dispersion_imag
_atom_type_scat_source
C C 0.0181 0.0091 'International Tables Vol C Tables 4.2.6.8 and 6.1.1.4'
H H 0.0000 0.0000 'International Tables Vol C Tables 4.2.6.8 and 6.1.1.4'
F F 0.0727 0.0534 'International Tables Vol C Tables 4.2.6.8 and 6.1.1.4'
Fe Fe -1.1336 3.1974 'International Tables Vol C Tables 4.2.6.8 and 6.1.1.4'
N N 0.0311 0.0180 'International Tables Vol C Tables 4.2.6.8 and 6.1.1.4'
O O 0.0492 0.0322 'International Tables Vol C Tables 4.2.6.8 and 6.1.1.4'
S S 0.3331 0.5567 'International Tables Vol C Tables 4.2.6.8 and 6.1.1.4'

loop_
_geom_angle_atom_site_label_1
_geom_angle_atom_site_label_2
_geom_angle_atom_site_label_3
_geom_angle
_geom_angle_site_symmetry_1
_geom_angle_site_symmetry_3
_geom_angle_publ_flag
N2 Fe1 N9 98.8(4) . . ?
N3 Fe1 N2 74.6(3) . . ?
N3 Fe1 N4 75.0(3) . . ?
N3 Fe1 N7 118.0(3) . . ?
N3 Fe1 N8 166.5(3) . . ?
N3 Fe1 N9 93.2(3) . . ?
N4 Fe1 N2 148.8(3) . . ?
N4 Fe1 N9 90.1(4) . . ?
N7 Fe1 N2 91.0(3) . . ?
N7 Fe1 N4 96.7(4) . . ?
N7 Fe1 N9 148.8(4) . . ?
N8 Fe1 N2 110.6(3) . . ?
N8 Fe1 N4 100.7(3) . . ?
N8 Fe1 N7 74.9(3) . . ?
N8 Fe1 N9 73.9(3) . . ?
N2 N1 H1 126.0 . . ?
N2 N1 C1 108.0 . . ?
C1 N1 H1 126.0 . . ?
N1 N2 Fe1 136.8(4) . . ?
C3 N2 Fe1 115.2(4) . . ?
C3 N2 N1 108.0 . . ?
N2 C3 C2 108.0 . . ?
C4 C3 N2 116.3(6) . . ?
C4 C3 C2 135.6(6) . . ?
C3 C2 H2 126.0 . . ?
C1 C2 C3 108.0 . . ?
C1 C2 H2 126.0 . . ?
N1 C1 H1A 126.0 . . ?
C2 C1 N1 108.0 . . ?
C2 C1 H1A 126.0 . . ?
C8 N3 Fe1 120.0(4) . . ?
C8 N3 C4 120.0 . . ?
C4 N3 Fe1 119.9(4) . . ?
N3 C8 C9 112.8(6) . . ?
C7 C8 N3 120.0 . . ?
C7 C8 C9 127.1(6) . . ?
C8 C7 H7 120.0 . . ?
C8 C7 C6 120.0 . . ?
C6 C7 H7 120.0 . . ?
C7 C6 H6 120.0 . . ?
C5 C6 C7 120.0 . . ?
C5 C6 H6 120.0 . . ?
C6 C5 H5 120.0 . . ?
C4 C5 C6 120.0 . . ?
C4 C5 H5 120.0 . . ?
N3 C4 C3 113.5(6) . . ?
C5 C4 C3 126.5(6) . . ?
C5 C4 N3 120.0 . . ?
C11 N5 H5A 126.0 . . ?
N4 N5 H5A 126.0 . . ?
N4 N5 C11 108.0 . . ?
N5 C11 H11 126.0 . . ?
C10 C11 N5 108.0 . . ?
C10 C11 H11 126.0 . . ?
C11 C10 H10 126.0 . . ?
C9 C10 C11 108.0 . . ?
C9 C10 H10 126.0 . . ?
C10 C9 C8 134.9(7) . . ?
C10 C9 N4 108.0 . . ?
N4 C9 C8 116.9(7) . . ?
N5 N4 Fe1 136.9(5) . . ?
N5 N4 C9 108.0 . . ?
C9 N4 Fe1 114.8(5) . . ?
C12 N6 H6A 126.0 . . ?
C12 N6 N7 108.0 . . ?
N7 N6 H6A 126.0 . . ?
N6 C12 H12 126.0 . . ?
N6 C12 C13 108.0 . . ?
C13 C12 H12 126.0 . . ?
C12 C13 H13 126.0 . . ?
C12 C13 C14 108.0 . . ?
C14 C13 H13 126.0 . . ?
C13 C14 N7 108.0 . . ?
C13 C14 C15 137.7(7) . . ?
N7 C14 C15 114.3(7) . . ?
N6 N7 Fe1 134.8(5) . . ?
N6 N7 C14 108.0 . . ?
C14 N7 Fe1 116.6(5) . . ?
C15 N8 Fe1 118.7(5) . . ?
C15 N8 C19 120.0 . . ?
C19 N8 Fe1 121.2(5) . . ?
N8 C15 C14 115.1(7) . . ?
N8 C15 C16 120.0 . . ?
C16 C15 C14 124.8(7) . . ?
C15 C16 H16 120.0 . . ?
C15 C16 C17 120.0 . . ?
C17 C16 H16 120.0 . . ?
C16 C17 H17 120.0 . . ?
C16 C17 C18 120.0 . . ?
C18 C17 H17 120.0 . . ?
C17 C18 H18 120.0 . . ?
C19 C18 C17 120.0 . . ?
C19 C18 H18 120.0 . . ?
N8 C19 C20 112.1(7) . . ?
C18 C19 N8 120.0 . . ?
C18 C19 C20 127.9(7) . . ?
C20 N9 Fe1 115.6(5) . . ?
C20 N9 N10 108.0 . . ?
N10 N9 Fe1 135.3(6) . . ?
N9 C20 C19 116.7(8) . . ?
N9 C20 C21 108.0 . . ?
C21 C20 C19 135.0(8) . . ?
C20 C21 H21 126.0 . . ?
C22 C21 C20 108.0 . . ?
C22 C21 H21 126.0 . . ?
C21 C22 H22 126.0 . . ?
N10 C22 C21 108.0 . . ?
N10 C22 H22 126.0 . . ?
N9 N10 H10A 126.0 . . ?
C22 N10 N9 108.0 . . ?
C22 N10 H10A 126.0 . . ?
O1B S1B O2B 111(3) . . ?
O1B S1B N16B 111(2) . . ?
O1B S1B C34B 108(2) . . ?
O2B S1B N16B 108(2) . . ?
O2B S1B C34B 106(2) . . ?
N16B S1B C34B 112(2) . . ?
O3B S2B N16B 108(2) . . ?
O3B S2B C35B 103(2) . . ?
O4B S2B O3B 121(3) . . ?
O4B S2B N16B 112(2) . . ?
O4B S2B C35B 105(2) . . ?
N16B S2B C35B 106.1(19) . . ?
S1B N16B S2B 127(2) . . ?
F1B C34B S1B 111.5(19) . . ?
F2B C34B S1B 112.2(19) . . ?
F2B C34B F1B 107(2) . . ?
F2B C34B F3B 107(2) . . ?
F3B C34B S1B 112.1(19) . . ?
F3B C34B F1B 107(2) . . ?
F4B C35B S2B 109.2(19) . . ?
F4B C35B F5B 112(2) . . ?
F4B C35B F6B 111(2) . . ?
F5B C35B S2B 108(2) . . ?
F5B C35B F6B 109(2) . . ?
F6B C35B S2B 108.1(19) . . ?
O5B S3B O6B 124(2) . . ?
O5B S3B N17B 114.4(13) . . ?
O5B S3B C36B 100.3(16) . . ?
O6B S3B N17B 113.4(14) . . ?
O6B S3B C36B 100.0(16) . . ?
N17B S3B C36B 98.5(13) . . ?
O7B S4B O8B 119(2) . . ?
O7B S4B N17B 115.6(14) . . ?
O7B S4B C37B 101.9(16) . . ?
O8B S4B N17B 114.1(15) . . ?
O8B S4B C37B 100.9(15) . . ?
N17B S4B C37B 101.2(14) . . ?
S4B N17B S3B 110.0(13) . . ?
F7B C36B S3B 110(2) . . ?
F7B C36B F8B 110(2) . . ?
F7B C36B F9B 113(2) . . ?
F8B C36B S3B 107.0(19) . . ?
F9B C36B S3B 108.3(19) . . ?
F9B C36B F8B 108(2) . . ?
F10B C37B S4B 110.2(19) . . ?
F10B C37B F12B 108(2) . . ?
F11B C37B S4B 111.7(19) . . ?
F11B C37B F10B 111(2) . . ?
F11B C37B F12B 109(2) . . ?
F12B C37B S4B 107.6(19) . . ?
H9A O9 H9B 104.5 . . ?
C23 N11 H11A 126.0 . . ?
C23 N11 N12 108.0 . . ?
N12 N11 H11A 126.0 . . ?
N11 C23 H23 126.0 . . ?
N11 C23 C24 108.0 . . ?
C24 C23 H23 126.0 . . ?
C23 C24 H24 126.0 . . ?
C25 C24 C23 108.0 . . ?
C25 C24 H24 126.0 . . ?
C24 C25 N12 108.0 . . ?
C26 C25 C24 131.4(8) . . ?
C26 C25 N12 120.5(8) . . ?
C25 N12 N11 108.0 . . ?
C26 N13 C30 120.0 . . ?
N13 C26 C25 118.3(8) . . ?
C27 C26 C25 121.6(8) . . ?
C27 C26 N13 120.0 . . ?
C26 C27 H27 120.0 . . ?
C26 C27 C28 120.0 . . ?
C28 C27 H27 120.0 . . ?
C27 C28 H28 120.0 . . ?
C27 C28 C29 120.0 . . ?
C29 C28 H28 120.0 . . ?
C28 C29 H29 120.0 . . ?
C28 C29 C30 120.0 . . ?
C30 C29 H29 120.0 . . ?
N13 C30 C31 117.2(8) . . ?
C29 C30 N13 120.0 . . ?
C29 C30 C31 122.8(8) . . ?
C31 N14 H14 126.0 . . ?
N15 N14 H14 126.0 . . ?
N15 N14 C31 108.0 . . ?
N14 C31 C30 117.7(8) . . ?
C32 C31 C30 134.3(8) . . ?
C32 C31 N14 108.0 . . ?
C31 C32 H32 126.0 . . ?
C31 C32 C33 108.0 . . ?
C33 C32 H32 126.0 . . ?
C32 C33 H33 126.0 . . ?
C32 C33 N15 108.0 . . ?
N15 C33 H33 126.0 . . ?
N14 N15 C33 108.0 . . ?
F1A C34A S1A 108.6(14) . . ?
F2A C34A F1A 109.4(16) . . ?
F2A C34A S1A 109.7(14) . . ?
F3A C34A F1A 107.7(16) . . ?
F3A C34A F2A 112.0(18) . . ?
F3A C34A S1A 109.3(14) . . ?
F4A C35A F5A 108.5(18) . . ?
F4A C35A F6A 111.2(17) . . ?
F4A C35A S2A 112.7(16) . . ?
F5A C35A S2A 108.3(14) . . ?
F6A C35A F5A 108.1(17) . . ?
F6A C35A S2A 108.0(15) . . ?
F10A C37A F11A 126(3) . . ?
F10A C37A F12A 107(3) . . ?
F10A C37A S4A 110(2) . . ?
F11A C37A S4A 98(2) . . ?
F12A C37A F11A 100(2) . . ?
F12A C37A S4A 116(2) . . ?
F7A C36A F8A 112(2) . . ?
F7A C36A F9A 111(2) . . ?
F7A C36A S3A 111(2) . . ?
F8A C36A F9A 112(3) . . ?
F8A C36A S3A 104.8(17) . . ?
F9A C36A S3A 105.5(15) . . ?
O4A S2A C35A 101.3(11) . . ?
O4A S2A N16A 110.1(10) . . ?
O3A S2A C35A 102.5(11) . . ?
O3A S2A O4A 125.1(18) . . ?
O3A S2A N16A 112.3(11) . . ?
N16A S2A C35A 101.7(12) . . ?
S1A N16A S2A 124.9(12) . . ?
N16A S1A C34A 103.3(13) . . ?
O1A S1A C34A 102.1(10) . . ?
O1A S1A N16A 110.1(11) . . ?
O2A S1A C34A 102.5(11) . . ?
O2A S1A N16A 110.6(11) . . ?
O2A S1A O1A 125.3(19) . . ?
N17A S3A C36A 96.1(13) . . ?
O6A S3A C36A 102.3(11) . . ?
O6A S3A N17A 111.1(11) . . ?
O5A S3A C36A 102.3(12) . . ?
O5A S3A N17A 111.4(11) . . ?
O5A S3A O6A 127.5(19) . . ?
S4A N17A S3A 122.7(15) . . ?
N17A S4A C37A 110.0(16) . . ?
O8A S4A C37A 101.2(16) . . ?
O8A S4A N17A 108.7(13) . . ?
O7A S4A C37A 101.2(15) . . ?
O7A S4A N17A 110.1(14) . . ?
O7A S4A O8A 124.4(17) . . ?

loop_
_geom_bond_atom_site_label_1
_geom_bond_atom_site_label_2
_geom_bond_distance
_geom_bond_site_symmetry_2
_geom_bond_publ_flag
Fe1 N2 2.171(6) . ?
Fe1 N3 2.116(5) . ?
Fe1 N4 2.170(6) . ?
Fe1 N7 2.159(7) . ?
Fe1 N8 2.126(6) . ?
Fe1 N9 2.180(7) . ?
N1 H1 0.8600 . ?
N1 N2 1.4200 . ?
N1 C1 1.4200 . ?
N2 C3 1.4200 . ?
C3 C2 1.4200 . ?
C3 C4 1.418(7) . ?
C2 H2 0.9300 . ?
C2 C1 1.4200 . ?
C1 H1A 0.9300 . ?
N3 C8 1.3900 . ?
N3 C4 1.3900 . ?
C8 C7 1.3900 . ?
C8 C9 1.427(7) . ?
C7 H7 0.9300 . ?
C7 C6 1.3900 . ?
C6 H6 0.9300 . ?
C6 C5 1.3900 . ?
C5 H5 0.9300 . ?
C5 C4 1.3900 . ?
N5 H5A 0.8600 . ?
N5 C11 1.4200 . ?
N5 N4 1.4200 . ?
C11 H11 0.9300 . ?
C11 C10 1.4200 . ?
C10 H10 0.9300 . ?
C10 C9 1.4200 . ?
C9 N4 1.4200 . ?
N6 H6A 0.8600 . ?
N6 C12 1.4200 . ?
N6 N7 1.4200 . ?
C12 H12 0.9300 . ?
C12 C13 1.4200 . ?
C13 H13 0.9300 . ?
C13 C14 1.4200 . ?
C14 N7 1.4200 . ?
C14 C15 1.428(8) . ?
N8 C15 1.3900 . ?
N8 C19 1.3900 . ?
C15 C16 1.3900 . ?
C16 H16 0.9300 . ?
C16 C17 1.3900 . ?
C17 H17 0.9300 . ?
C17 C18 1.3900 . ?
C18 H18 0.9300 . ?
C18 C19 1.3900 . ?
C19 C20 1.428(8) . ?
N9 C20 1.4200 . ?
N9 N10 1.4200 . ?
C20 C21 1.4200 . ?
C21 H21 0.9300 . ?
C21 C22 1.4200 . ?
C22 H22 0.9300 . ?
C22 N10 1.4200 . ?
N10 H10A 0.8600 . ?
S1B O1B 1.45(2) . ?
S1B O2B 1.49(2) . ?
S1B N16B 1.63(2) . ?
S1B C34B 1.73(2) . ?
S2B O3B 1.47(2) . ?
S2B O4B 1.41(2) . ?
S2B N16B 1.66(2) . ?
S2B C35B 1.82(2) . ?
F1B C34B 1.40(2) . ?
F2B C34B 1.39(2) . ?
F3B C34B 1.40(3) . ?
F4B C35B 1.35(2) . ?
F5B C35B 1.38(2) . ?
F6B C35B 1.39(3) . ?
S3B O5B 1.425(13) . ?
S3B O6B 1.436(13) . ?
S3B N17B 1.69(2) . ?
S3B C36B 1.81(2) . ?
S4B O7B 1.426(13) . ?
S4B O8B 1.444(13) . ?
S4B N17B 1.67(2) . ?
S4B C37B 1.78(2) . ?
F7B C36B 1.34(2) . ?
F8B C36B 1.41(3) . ?
F9B C36B 1.37(3) . ?
F10B C37B 1.39(3) . ?
F11B C37B 1.36(3) . ?
F12B C37B 1.41(3) . ?
O9 H9A 0.8500 . ?
O9 H9B 0.8500 . ?
N11 H11A 0.8600 . ?
N11 C23 1.4200 . ?
N11 N12 1.4200 . ?
C23 H23 0.9300 . ?
C23 C24 1.4200 . ?
C24 H24 0.9300 . ?
C24 C25 1.4200 . ?
C25 N12 1.4200 . ?
C25 C26 1.411(9) . ?
N13 C26 1.3900 . ?
N13 C30 1.3900 . ?
C26 C27 1.3900 . ?
C27 H27 0.9300 . ?
C27 C28 1.3900 . ?
C28 H28 0.9300 . ?
C28 C29 1.3900 . ?
C29 H29 0.9300 . ?
C29 C30 1.3900 . ?
C30 C31 1.430(9) . ?
N14 H14 0.8600 . ?
N14 C31 1.4200 . ?
N14 N15 1.4200 . ?
C31 C32 1.4200 . ?
C32 H32 0.9300 . ?
C32 C33 1.4200 . ?
C33 H33 0.9300 . ?
C33 N15 1.4200 . ?
F1A C34A 1.38(2) . ?
F2A C34A 1.35(2) . ?
F3A C34A 1.35(2) . ?
C34A S1A 1.764(12) . ?
F4A C35A 1.33(2) . ?
F5A C35A 1.39(2) . ?
C35A F6A 1.38(2) . ?
C35A S2A 1.774(13) . ?
F10A C37A 1.37(2) . ?
F11A C37A 1.42(2) . ?
F12A C37A 1.37(2) . ?
C37A S4A 1.74(2) . ?
F7A C36A 1.30(2) . ?
F8A C36A 1.39(2) . ?
F9A C36A 1.43(2) . ?
C36A S3A 1.83(2) . ?
O4A S2A 1.441(9) . ?
S2A O3A 1.427(9) . ?
S2A N16A 1.595(14) . ?
N16A S1A 1.594(15) . ?
S1A O1A 1.437(9) . ?
S1A O2A 1.437(9) . ?
S3A N17A 1.626(19) . ?
S3A O6A 1.4301(15) . ?
S3A O5A 1.4300(15) . ?
N17A S4A 1.508(19) . ?
S4A O8A 1.4299(14) . ?
S4A O7A 1.4297(14) . ?

loop_
_geom_hbond_atom_site_label_D
_geom_hbond_atom_site_label_H
_geom_hbond_atom_site_label_A
_geom_hbond_distance_DH
_geom_hbond_distance_HA
_geom_hbond_distance_DA
_geom_hbond_angle_DHA
_geom_hbond_site_symmetry_A
N1 H1 N12 0.86 1.88 2.728(9) 168.3 .
N5 H5A N15 0.86 1.87 2.70(6) 164.4 1_655
N6 H6A O7B 0.86 1.73 2.59(3) 173.7 .
N6 H6A O7A 0.86 1.98 2.738(19) 146.3 .
N10 H10A O9 0.86 1.87 2.70(2) 161.1 1_455
N11 H11A O1B 0.86 2.12 2.71(4) 126.3 2_565
N11 H11A O4B 0.86 1.75 2.39(3) 129.0 2_565

loop_
_geom_torsion_atom_site_label_1
_geom_torsion_atom_site_label_2
_geom_torsion_atom_site_label_3
_geom_torsion_atom_site_label_4
_geom_torsion
_geom_torsion_site_symmetry_1
_geom_torsion_site_symmetry_2
_geom_torsion_site_symmetry_3
_geom_torsion_site_symmetry_4
_geom_torsion_publ_flag
Fe1 N2 C3 C2 178.9(7) . . . . ?
Fe1 N2 C3 C4 -4.8(9) . . . . ?
Fe1 N3 C8 C7 175.3(6) . . . . ?
Fe1 N3 C8 C9 -6.7(9) . . . . ?
Fe1 N3 C4 C3 6.0(8) . . . . ?
Fe1 N3 C4 C5 -175.3(6) . . . . ?
Fe1 N8 C15 C14 1.7(8) . . . . ?
Fe1 N8 C15 C16 -175.6(6) . . . . ?
Fe1 N8 C19 C18 175.5(6) . . . . ?
Fe1 N8 C19 C20 -6.3(8) . . . . ?
Fe1 N9 C20 C19 5.0(10) . . . . ?
Fe1 N9 C20 C21 -169.8(8) . . . . ?
Fe1 N9 N10 C22 166.9(10) . . . . ?
N1 N2 C3 C2 0.0 . . . . ?
N1 N2 C3 C4 176.3(9) . . . . ?
N2 N1 C1 C2 0.0 . . . . ?
N2 C3 C2 C1 0.0 . . . . ?
N2 C3 C4 N3 -0.5(10) . . . . ?
N2 C3 C4 C5 -179.1(6) . . . . ?
C3 C2 C1 N1 0.0 . . . . ?
C2 C3 C4 N3 174.5(8) . . . . ?
C2 C3 C4 C5 -4.2(14) . . . . ?
C1 N1 N2 Fe1 -178.5(9) . . . . ?
C1 N1 N2 C3 0.0 . . . . ?
N3 C8 C7 C6 0.0 . . . . ?
N3 C8 C9 C10 178.0(8) . . . . ?
N3 C8 C9 N4 3.3(11) . . . . ?
C8 N3 C4 C3 -178.7(9) . . . . ?
C8 N3 C4 C5 0.0 . . . . ?
C8 C7 C6 C5 0.0 . . . . ?
C8 C9 N4 Fe1 1.2(10) . . . . ?
C8 C9 N4 N5 176.0(10) . . . . ?
C7 C8 C9 C10 -4.1(14) . . . . ?
C7 C8 C9 N4 -178.8(6) . . . . ?
C7 C6 C5 C4 0.0 . . . . ?
C6 C5 C4 C3 178.6(10) . . . . ?
C6 C5 C4 N3 0.0 . . . . ?
C4 C3 C2 C1 -175.2(12) . . . . ?
C4 N3 C8 C7 0.0 . . . . ?
C4 N3 C8 C9 178.0(9) . . . . ?
N5 C11 C10 C9 0.0 . . . . ?
C11 N5 N4 Fe1 173.1(9) . . . . ?
C11 N5 N4 C9 0.0 . . . . ?
C11 C10 C9 C8 -175.0(13) . . . . ?
C11 C10 C9 N4 0.0 . . . . ?
C10 C9 N4 Fe1 -174.8(7) . . . . ?
C10 C9 N4 N5 0.0 . . . . ?
C9 C8 C7 C6 -177.7(10) . . . . ?
N4 N5 C11 C10 0.0 . . . . ?
N6 C12 C13 C14 0.0 . . . . ?
C12 N6 N7 Fe1 170.6(9) . . . . ?
C12 N6 N7 C14 0.0 . . . . ?
C12 C13 C14 N7 0.0 . . . . ?
C12 C13 C14 C15 -178.7(13) . . . . ?
C13 C14 N7 Fe1 -172.5(7) . . . . ?
C13 C14 N7 N6 0.0 . . . . ?
C13 C14 C15 N8 173.4(9) . . . . ?
C13 C14 C15 C16 -9.5(14) . . . . ?
C14 C15 C16 C17 -177.0(10) . . . . ?
N7 N6 C12 C13 0.0 . . . . ?
N7 C14 C15 N8 -5.3(10) . . . . ?
N7 C14 C15 C16 171.9(6) . . . . ?
N8 C15 C16 C17 0.0 . . . . ?
N8 C19 C20 N9 0.6(10) . . . . ?
N8 C19 C20 C21 173.5(9) . . . . ?
C15 C14 N7 Fe1 6.5(9) . . . . ?
C15 C14 N7 N6 179.1(10) . . . . ?
C15 N8 C19 C18 0.0 . . . . ?
C15 N8 C19 C20 178.2(8) . . . . ?
C15 C16 C17 C18 0.0 . . . . ?
C16 C17 C18 C19 0.0 . . . . ?
C17 C18 C19 N8 0.0 . . . . ?
C17 C18 C19 C20 -177.9(10) . . . . ?
C18 C19 C20 N9 178.6(6) . . . . ?
C18 C19 C20 C21 -8.4(15) . . . . ?
C19 N8 C15 C14 177.3(9) . . . . ?
C19 N8 C15 C16 0.0 . . . . ?
C19 C20 C21 C22 -173.4(13) . . . . ?
N9 C20 C21 C22 0.0 . . . . ?
C20 N9 N10 C22 0.0 . . . . ?
C20 C21 C22 N10 0.0 . . . . ?
C21 C22 N10 N9 0.0 . . . . ?
N10 N9 C20 C19 174.8(10) . . . . ?
N10 N9 C20 C21 0.0 . . . . ?
O1B S1B N16B S2B 40(5) . . . . ?
O1B S1B C34B F1B 112(3) . . . . ?
O1B S1B C34B F2B -8(3) . . . . ?
O1B S1B C34B F3B -128(3) . . . . ?
O2B S1B N16B S2B 162(4) . . . . ?
O2B S1B C34B F1B -7(4) . . . . ?
O2B S1B C34B F2B -127(3) . . . . ?
O2B S1B C34B F3B 113(4) . . . . ?
O3B S2B N16B S1B -144(4) . . . . ?
O3B S2B C35B F4B 179(4) . . . . ?
O3B S2B C35B F5B 57(4) . . . . ?
O3B S2B C35B F6B -60(4) . . . . ?
O4B S2B N16B S1B -8(5) . . . . ?
O4B S2B C35B F4B 52(3) . . . . ?
O4B S2B C35B F5B -70(3) . . . . ?
O4B S2B C35B F6B 173(3) . . . . ?
N16B S1B C34B F1B -125(3) . . . . ?
N16B S1B C34B F2B 115(3) . . . . ?
N16B S1B C34B F3B -5(3) . . . . ?
N16B S2B C35B F4B -68(3) . . . . ?
N16B S2B C35B F5B 171(3) . . . . ?
N16B S2B C35B F6B 53(3) . . . . ?
C34B S1B N16B S2B -81(4) . . . . ?
C35B S2B N16B S1B 106(4) . . . . ?
O5B S3B N17B S4B 17(3) . . . . ?
O5B S3B C36B F7B -41(3) . . . . ?
O5B S3B C36B F8B 78(3) . . . . ?
O5B S3B C36B F9B -166(3) . . . . ?
O6B S3B N17B S4B -133(3) . . . . ?
O6B S3B C36B F7B 86(3) . . . . ?
O6B S3B C36B F8B -155(3) . . . . ?
O6B S3B C36B F9B -38(3) . . . . ?
O7B S4B N17B S3B -45(3) . . . . ?
O7B S4B C37B F10B 92(3) . . . . ?
O7B S4B C37B F11B -32(3) . . . . ?
O7B S4B C37B F12B -152(3) . . . . ?
O8B S4B N17B S3B 171(3) . . . . ?
O8B S4B C37B F10B -146(3) . . . . ?
O8B S4B C37B F11B 91(3) . . . . ?
O8B S4B C37B F12B -29(3) . . . . ?
N17B S3B C36B F7B -158(3) . . . . ?
N17B S3B C36B F8B -39(3) . . . . ?
N17B S3B C36B F9B 78(3) . . . . ?
N17B S4B C37B F10B -28(3) . . . . ?
N17B S4B C37B F11B -152(3) . . . . ?
N17B S4B C37B F12B 89(3) . . . . ?
C36B S3B N17B S4B 122(2) . . . . ?
C37B S4B N17B S3B 64(2) . . . . ?
N11 C23 C24 C25 0.0 . . . . ?
C23 N11 N12 C25 0.0 . . . . ?
C23 C24 C25 N12 0.0 . . . . ?
C23 C24 C25 C26 -176.4(13) . . . . ?
C24 C25 N12 N11 0.0 . . . . ?
C24 C25 C26 N13 -176.3(7) . . . . ?
C24 C25 C26 C27 5.0(13) . . . . ?
C25 C26 C27 C28 178.7(10) . . . . ?
N12 N11 C23 C24 0.0 . . . . ?
N12 C25 C26 N13 7.7(12) . . . . ?
N12 C25 C26 C27 -171.0(6) . . . . ?
N13 C26 C27 C28 0.0 . . . . ?
N13 C30 C31 N14 -3.1(11) . . . . ?
N13 C30 C31 C32 179.6(9) . . . . ?
C26 C25 N12 N11 176.8(11) . . . . ?
C26 N13 C30 C29 0.0 . . . . ?
C26 N13 C30 C31 -178.0(9) . . . . ?
C26 C27 C28 C29 0.0 . . . . ?
C27 C28 C29 C30 0.0 . . . . ?
C28 C29 C30 N13 0.0 . . . . ?
C28 C29 C30 C31 177.9(10) . . . . ?
C29 C30 C31 N14 178.9(7) . . . . ?
C29 C30 C31 C32 1.6(14) . . . . ?
C30 N13 C26 C25 -178.7(10) . . . . ?
C30 N13 C26 C27 0.0 . . . . ?
C30 C31 C32 C33 177.5(13) . . . . ?
N14 C31 C32 C33 0.0 . . . . ?
C31 N14 N15 C33 0.0 . . . . ?
C31 C32 C33 N15 0.0 . . . . ?
C32 C33 N15 N14 0.0 . . . . ?
N15 N14 C31 C30 -178.0(10) . . . . ?
N15 N14 C31 C32 0.0 . . . . ?
F1A C34A S1A N16A 161.7(16) . . . . ?
F1A C34A S1A O1A 47.4(19) . . . . ?
F1A C34A S1A O2A -83.3(18) . . . . ?
F2A C34A S1A N16A 42.2(17) . . . . ?
F2A C34A S1A O1A -72(2) . . . . ?
F2A C34A S1A O2A 157.2(19) . . . . ?
F3A C34A S1A N16A -81.0(18) . . . . ?
F3A C34A S1A O1A 165(2) . . . . ?
F3A C34A S1A O2A 34(2) . . . . ?
F4A C35A S2A O4A -177(2) . . . . ?
F4A C35A S2A O3A -47(2) . . . . ?
F4A C35A S2A N16A 69(2) . . . . ?
F5A C35A S2A O4A 63(2) . . . . ?
F5A C35A S2A O3A -167(2) . . . . ?
F5A C35A S2A N16A -50.6(18) . . . . ?
C35A S2A N16A S1A -119.2(19) . . . . ?
F6A C35A S2A O4A -54(2) . . . . ?
F6A C35A S2A O3A 76(2) . . . . ?
F6A C35A S2A N16A -167.4(17) . . . . ?
F10A C37A S4A N17A -48(3) . . . . ?
F10A C37A S4A O8A -163(3) . . . . ?
F10A C37A S4A O7A 69(3) . . . . ?
F11A C37A S4A N17A 179(2) . . . . ?
F11A C37A S4A O8A 64(2) . . . . ?
F11A C37A S4A O7A -65(2) . . . . ?
F12A C37A S4A N17A 74(3) . . . . ?
F12A C37A S4A O8A -41(3) . . . . ?
F12A C37A S4A O7A -169(3) . . . . ?
F7A C36A S3A N17A 173(2) . . . . ?
F7A C36A S3A O6A 59(2) . . . . ?
F7A C36A S3A O5A -74(3) . . . . ?
F8A C36A S3A N17A -66(2) . . . . ?
F8A C36A S3A O6A -179(2) . . . . ?
F8A C36A S3A O5A 48(3) . . . . ?
F9A C36A S3A N17A 52(2) . . . . ?
F9A C36A S3A O6A -61(2) . . . . ?
F9A C36A S3A O5A 166(2) . . . . ?
C36A S3A N17A S4A -149(2) . . . . ?
O4A S2A N16A S1A 134.0(19) . . . . ?
S2A N16A S1A C34A 112.2(19) . . . . ?
S2A N16A S1A O1A -139.4(18) . . . . ?
S2A N16A S1A O2A 3(3) . . . . ?
O3A S2A N16A S1A -10(3) . . . . ?
S3A N17A S4A C37A 97.4(19) . . . . ?
S3A N17A S4A O8A -153(2) . . . . ?
S3A N17A S4A O7A -13(3) . . . . ?
O6A S3A N17A S4A -43(2) . . . . ?
O5A S3A N17A S4A 105(2) . . . . ?

loop_
_twin_individual_id
_twin_individual_mass_fraction_refined
1 0.958(16)
2 0.042(16)
